data_4107787
loop_
_publ_author_name
'Hui Wu'

_publ_contact_author_address
;
NIST Center for Neutron Research, 
National Institute of Standards and Technology, 
Gaithersburg, Maryland 20899-6102, USA
;
_publ_contact_author_email huiwu@nist.gov
_publ_contact_author_name 'Dr. Hui Wu'
_publ_section_title
;
 Structure of Ternary Imide Li2Ca(NH)2 and Hydrogen Storage Mechanisms in
 Amide-Hydride System
;
_journal_name_full 'Journal of the American Chemical Society'
_journal_page_first 6515
_journal_page_last 6522
_journal_paper_doi 10.1021/ja800300e
_journal_volume 130
_journal_year 2008
_chemical_formula_sum 'Ca D2 Li2 N2'
_chemical_formula_weight 86.08
_chemical_name_common CaLi2(DN)2
_space_group_IT_number 164
_symmetry_cell_setting trigonal
_symmetry_space_group_name_Hall '-P 3 2"'
_symmetry_space_group_name_H-M 'P -3 m 1'
_atom_sites_solution_primary direct
_audit_creation_method GSAS2CIF
_cell_angle_alpha 90.0
_cell_angle_beta 90.0
_cell_angle_gamma 120.0
_cell_formula_units_Z 1
_cell_length_a 3.55894(9)
_cell_length_b 3.55894
_cell_length_c 5.92341(27)
_cell_measurement_reflns_used 75
_cell_measurement_temperature 15.000
_cell_measurement_theta_max 167.75
_cell_measurement_theta_min 3.0
_cell_volume 64.975(3)
_computing_structure_refinement GSAS
_diffrn_measurement_device_type BT1_Powder_diffractometer_NCNR
_diffrn_measurement_method cont
_diffrn_radiation_monochromator Cu311
_diffrn_radiation_probe neutron
_diffrn_radiation_type neutron
_diffrn_radiation_wavelength 1.5403
_diffrn_reflns_limit_h_max 5
_diffrn_reflns_limit_h_min 0
_diffrn_reflns_limit_k_max 4
_diffrn_reflns_limit_k_min 0
_diffrn_reflns_limit_l_max 7
_diffrn_reflns_limit_l_min -7
_diffrn_reflns_number 75
_exptl_absorpt_correction_T_max 1.00000
_exptl_absorpt_correction_T_min 1.00000
_pd_calc_method 'Rietveld Refinement'
_pd_meas_2theta_range_inc 0.05
_pd_meas_2theta_range_max 167.75
_pd_meas_2theta_range_min 3.0
_pd_meas_number_of_points 3296
_pd_proc_info_datetime 2007-10-24T15:30
_pd_proc_ls_prof_R_factor 0.0710
_pd_proc_ls_prof_wR_expected 0.0558
_pd_proc_ls_prof_wR_factor 0.0798
_pd_proc_number_of_points 3296
_refine_ls_extinction_method none
_refine_ls_goodness_of_fit_ref 1.45
_refine_ls_matrix_type full
_refine_ls_number_parameters 37
_refine_ls_number_reflns 75
_refine_ls_number_restraints 0
_refine_ls_R_Fsqd_factor 0.07992
_refine_ls_shift/su_max 0.04
_refine_ls_shift/su_mean 0.00
_refine_ls_structure_factor_coef Fsqd
_refine_ls_weighting_details 'calc w=1/[\s^2^(Fo^2^)+(0.1435P)^2^+0.0000P] where P=(Fo^2^+2Fc^2^)/3'
_refine_ls_weighting_scheme calc
_reflns_d_resolution_high 0.781
_reflns_d_resolution_low 5.920
_reflns_number_total 75
_cod_data_source_file ja800300e-file004.cif
_cod_data_source_block CALi2(DN)2(Deuterated)_15K
_cod_original_cell_volume 64.975(4)
_cod_database_code 4107787
_gsas_exptl_extinct_corr_t_min 1.00000
_gsas_exptl_extinct_corr_t_max 1.00000

loop_
_symmetry_equiv_pos_site_id
_symmetry_equiv_pos_as_xyz
1 +x,+y,+z
2 -y,x-y,+z
3 y-x,-x,+z
4 y-x,+y,+z
5 -y,-x,+z
6 +x,x-y,+z
-1 -x,-y,-z
-2 +y,y-x,-z
-3 x-y,+x,-z
-4 x-y,-y,-z
-5 +y,+x,-z
-6 -x,y-x,-z

loop_
_atom_site_aniso_label
_atom_site_aniso_U_11
_atom_site_aniso_U_12
_atom_site_aniso_U_13
_atom_site_aniso_U_22
_atom_site_aniso_U_23
_atom_site_aniso_U_33
Ca 0.0080(12) 0.0044(6) 0.0 0.0080(12) 0.0 0.0177(29)
Li 0.023(4) 0.0117(19) 0.0 0.023(4) 0.0 0.046(3)
N 0.0122(4) 0.00609(24) 0.0 0.0122(4) 0.0 0.0057(5)
D 0.068(3) 0.0347(21) 0.0093(31) 0.072(3) 0.0042(16) 0.049(5)

loop_
_atom_site_type_symbol
_atom_site_label
_atom_site_fract_x
_atom_site_fract_y
_atom_site_fract_z
_atom_site_occupancy
_atom_site_thermal_displace_type
_atom_site_U_iso_or_equiv
_atom_site_symmetry_multiplicity
Ca Ca 0.0 0.0 0.0 1.0 Uani 0.01222 1
Li Li 0.3333 0.6667 0.6354(1) 0.97(4) Uani 0.03192 2
N N 0.3333 0.6667 0.2486(2) 1.0 Uani 0.01006 2
D D 0.1005(2) 0.5502(1) 0.3205(1) 0.34(1) Uani 0.06613 6

loop_
_atom_type_symbol
_atom_type_scat_length_neutron
_atom_type_scat_source
Ca 0.4700 International_Tables_Vol_C
Li -0.1900 International_Tables_Vol_C
N 0.9360 International_Tables_Vol_C
D 0.6674 International_Tables_Vol_C

loop_
_geom_angle_atom_site_label_1
_geom_angle_atom_site_label_2
_geom_angle_atom_site_label_3
_geom_angle
_geom_angle_site_symmetry_1
_geom_angle_site_symmetry_3
_geom_angle_publ_flag
Ca Ca Ca 60.0 1_445 1_455 n
Ca Ca Ca 60.0 1_445 1_545 n
Ca Ca Ca 120.0 1_445 1_565 n
Ca Ca Ca 120.0 1_445 1_655 n
Ca Ca Ca 180.0 1_445 1_665 n
Ca Ca Li 53.35(11) 1_445 1_444 n
Ca Ca Li 90.0 1_445 1_544 n
Ca Ca Li 126.65(11) 1_445 1_554 n
Ca Ca Li 53.35(11) 1_445 -1_556 n
Ca Ca Li 90.0 1_445 -1_566 n
Ca Ca Li 126.65(11) 1_445 -1_666 n
Ca Ca N 45.26(6) 1_445 1_445 n
Ca Ca N 90.0 1_445 1_545 n
Ca Ca N 134.74(6) 1_445 1_555 n
Ca Ca N 45.26(6) 1_445 -1_555 n
Ca Ca N 90.0 1_445 -1_565 n
Ca Ca N 134.74(6) 1_445 -1_665 n
Ca Ca D 76.29(18) 1_445 1_545 n
Ca Ca D 116.21(21) 1_445 1_555 n
Ca Ca D 47.25(10) 1_445 2_555 n
Ca Ca D 132.75(10) 1_445 2_665 n
Ca Ca D 63.79(21) 1_445 3_455 n
Ca Ca D 103.71(18) 1_445 3_555 n
Ca Ca D 63.79(21) 1_445 -1_555 n
Ca Ca Ca 120.0 1_455 1_545 n
Ca Ca Ca 60.0 1_455 1_565 n
Ca Ca Ca 180.0 1_455 1_655 n
Ca Ca Ca 120.0 1_455 1_665 n
Ca Ca Li 53.35(11) 1_455 1_444 n
Ca Ca Li 126.65(11) 1_455 1_544 n
Ca Ca Li 89.9966 1_455 1_554 n
Ca Ca Li 90.0034 1_455 -1_556 n
Ca Ca Li 53.35(11) 1_455 -1_566 n
Ca Ca Li 126.65(11) 1_455 -1_666 n
Ca Ca N 45.25(6) 1_455 1_445 n
Ca Ca N 134.74(6) 1_455 1_545 n
Ca Ca N 89.996 1_455 1_555 n
Ca Ca N 90.004 1_455 -1_555 n
Ca Ca N 45.26(6) 1_455 -1_565 n
Ca Ca N 134.75(6) 1_455 -1_665 n
Ca Ca D 116.21(21) 1_455 1_545 n
Ca Ca D 76.29(18) 1_455 1_555 n
Ca Ca D 63.79(21) 1_455 2_555 n
Ca Ca D 103.71(18) 1_455 2_665 n
Ca Ca D 47.25(10) 1_455 3_455 n
Ca Ca D 132.75(10) 1_455 3_555 n
Ca Ca D 103.71(18) 1_455 -1_555 n
Ca Ca Ca 180.0 1_545 1_565 n
Ca Ca Ca 60.0 1_545 1_655 n
Ca Ca Ca 120.0 1_545 1_665 n
Ca Ca Li 90.0034 1_545 1_444 n
Ca Ca Li 53.35(11) 1_545 1_544 n
Ca Ca Li 126.65(11) 1_545 1_554 n
Ca Ca Li 53.35(11) 1_545 -1_556 n
Ca Ca Li 126.65(11) 1_545 -1_566 n
Ca Ca Li 89.9966 1_545 -1_666 n
Ca Ca N 90.004 1_545 1_445 n
Ca Ca N 45.26(6) 1_545 1_545 n
Ca Ca N 134.75(6) 1_545 1_555 n
Ca Ca N 45.25(6) 1_545 -1_555 n
Ca Ca N 134.74(6) 1_545 -1_565 n
Ca Ca N 89.996 1_545 -1_665 n
Ca Ca D 47.25(10) 1_545 1_545 n
Ca Ca D 132.75(10) 1_545 1_555 n
Ca Ca D 76.29(18) 1_545 2_555 n
Ca Ca D 116.21(21) 1_545 2_665 n
Ca Ca D 103.71(18) 1_545 3_455 n
Ca Ca D 63.79(21) 1_545 3_555 n
Ca Ca D 47.25(10) 1_545 -1_555 n
Ca Ca Ca 120.0 1_565 1_655 n
Ca Ca Ca 60.0 1_565 1_665 n
Ca Ca Li 89.9966 1_565 1_444 n
Ca Ca Li 126.65(11) 1_565 1_544 n
Ca Ca Li 53.35(11) 1_565 1_554 n
Ca Ca Li 126.65(11) 1_565 -1_556 n
Ca Ca Li 53.35(11) 1_565 -1_566 n
Ca Ca Li 90.0034 1_565 -1_666 n
Ca Ca N 89.996 1_565 1_445 n
Ca Ca N 134.74(6) 1_565 1_545 n
Ca Ca N 45.25(6) 1_565 1_555 n
Ca Ca N 134.75(6) 1_565 -1_555 n
Ca Ca N 45.26(6) 1_565 -1_565 n
Ca Ca N 90.004 1_565 -1_665 n
Ca Ca D 132.75(10) 1_565 1_545 n
Ca Ca D 47.25(10) 1_565 1_555 n
Ca Ca D 103.71(18) 1_565 2_555 n
Ca Ca D 63.79(21) 1_565 2_665 n
Ca Ca D 76.29(18) 1_565 3_455 n
Ca Ca D 116.21(21) 1_565 3_555 n
Ca Ca D 132.75(10) 1_565 -1_555 n
Ca Ca Ca 60.0 1_655 1_665 n
Ca Ca Li 126.65(11) 1_655 1_444 n
Ca Ca Li 53.35(11) 1_655 1_544 n
Ca Ca Li 90.0034 1_655 1_554 n
Ca Ca Li 89.9966 1_655 -1_556 n
Ca Ca Li 126.65(11) 1_655 -1_566 n
Ca Ca Li 53.35(11) 1_655 -1_666 n
Ca Ca N 134.75(6) 1_655 1_445 n
Ca Ca N 45.26(6) 1_655 1_545 n
Ca Ca N 90.004 1_655 1_555 n
Ca Ca N 89.996 1_655 -1_555 n
Ca Ca N 134.74(6) 1_655 -1_565 n
Ca Ca N 45.25(6) 1_655 -1_665 n
Ca Ca D 63.79(21) 1_655 1_545 n
Ca Ca D 103.71(18) 1_655 1_555 n
Ca Ca D 116.21(21) 1_655 2_555 n
Ca Ca D 76.29(18) 1_655 2_665 n
Ca Ca D 132.75(10) 1_655 3_455 n
Ca Ca D 47.25(10) 1_655 3_555 n
Ca Ca D 76.29(18) 1_655 -1_555 n
Ca Ca Li 126.65(11) 1_665 1_444 n
Ca Ca Li 90.0 1_665 1_544 n
Ca Ca Li 53.35(11) 1_665 1_554 n
Ca Ca Li 126.65(11) 1_665 -1_556 n
Ca Ca Li 90.0 1_665 -1_566 n
Ca Ca Li 53.35(11) 1_665 -1_666 n
Ca Ca N 134.74(6) 1_665 1_445 n
Ca Ca N 90.0 1_665 1_545 n
Ca Ca N 45.26(6) 1_665 1_555 n
Ca Ca N 134.74(6) 1_665 -1_555 n
Ca Ca N 90.0 1_665 -1_565 n
Ca Ca N 45.26(6) 1_665 -1_665 n
Ca Ca D 103.71(18) 1_665 1_545 n
Ca Ca D 63.79(21) 1_665 1_555 n
Ca Ca D 132.75(10) 1_665 2_555 n
Ca Ca D 47.25(10) 1_665 2_665 n
Ca Ca D 116.21(21) 1_665 3_455 n
Ca Ca D 76.29(18) 1_665 3_555 n
Ca Ca D 116.21(21) 1_665 -1_555 n
Li Ca Li 73.30(21) 1_444 1_544 n
Li Ca Li 73.30(21) 1_444 1_554 n
Li Ca Li 106.70(21) 1_444 -1_556 n
Li Ca Li 106.70(21) 1_444 -1_566 n
Li Ca Li 180.0 1_444 -1_666 n
Li Ca N 82.05(14) 1_444 1_445 n
Li Ca N 134.60(4) 1_444 1_545 n
Li Ca N 134.59(4) 1_444 1_555 n
Li Ca N 45.41(4) 1_444 -1_555 n
Li Ca N 45.40(4) 1_444 -1_565 n
Li Ca N 97.95(14) 1_444 -1_665 n
Li Ca D 127.34(17) 1_444 1_545 n
Li Ca D 127.34(17) 1_444 1_555 n
Li Ca D 94.54(19) 1_444 2_555 n
Li Ca D 152.81(21) 1_444 2_665 n
Li Ca D 94.54(19) 1_444 3_455 n
Li Ca D 152.82(21) 1_444 3_555 n
Li Ca D 52.66(17) 1_444 -1_555 n
Li Ca Li 73.30(21) 1_544 1_554 n
Li Ca Li 106.70(21) 1_544 -1_556 n
Li Ca Li 179.972 1_544 -1_566 n
Li Ca Li 106.70(21) 1_544 -1_666 n
Li Ca N 134.60(4) 1_544 1_445 n
Li Ca N 82.06(14) 1_544 1_545 n
Li Ca N 134.60(4) 1_544 1_555 n
Li Ca N 45.40(4) 1_544 -1_555 n
Li Ca N 97.94(14) 1_544 -1_565 n
Li Ca N 45.40(4) 1_544 -1_665 n
Li Ca D 94.54(19) 1_544 1_545 n
Li Ca D 152.82(21) 1_544 1_555 n
Li Ca D 127.34(17) 1_544 2_555 n
Li Ca D 127.34(17) 1_544 2_665 n
Li Ca D 152.82(21) 1_544 3_455 n
Li Ca D 94.54(19) 1_544 3_555 n
Li Ca D 27.18(21) 1_544 -1_555 n
Li Ca Li 179.972 1_554 -1_556 n
Li Ca Li 106.70(21) 1_554 -1_566 n
Li Ca Li 106.70(21) 1_554 -1_666 n
Li Ca N 134.59(4) 1_554 1_445 n
Li Ca N 134.60(4) 1_554 1_545 n
Li Ca N 82.05(14) 1_554 1_555 n
Li Ca N 97.95(14) 1_554 -1_555 n
Li Ca N 45.40(4) 1_554 -1_565 n
Li Ca N 45.41(4) 1_554 -1_665 n
Li Ca D 152.82(21) 1_554 1_545 n
Li Ca D 94.54(19) 1_554 1_555 n
Li Ca D 152.81(21) 1_554 2_555 n
Li Ca D 94.54(19) 1_554 2_665 n
Li Ca D 127.34(17) 1_554 3_455 n
Li Ca D 127.34(17) 1_554 3_555 n
Li Ca D 85.46(19) 1_554 -1_555 n
Li Ca Li 73.30(21) -1_556 -1_566 n
Li Ca Li 73.30(21) -1_556 -1_666 n
Li Ca N 45.41(4) -1_556 1_445 n
Li Ca N 45.40(4) -1_556 1_545 n
Li Ca N 97.95(14) -1_556 1_555 n
Li Ca N 82.05(14) -1_556 -1_555 n
Li Ca N 134.60(4) -1_556 -1_565 n
Li Ca N 134.59(4) -1_556 -1_665 n
Li Ca D 27.18(21) -1_556 1_545 n
Li Ca D 85.46(19) -1_556 1_555 n
Li Ca D 27.19(21) -1_556 2_555 n
Li Ca D 85.46(19) -1_556 2_665 n
Li Ca D 52.66(17) -1_556 3_455 n
Li Ca D 52.66(17) -1_556 3_555 n
Li Ca D 94.54(19) -1_556 -1_555 n
Li Ca Li 73.30(21) -1_566 -1_666 n
Li Ca N 45.40(4) -1_566 1_445 n
Li Ca N 97.94(14) -1_566 1_545 n
Li Ca N 45.40(4) -1_566 1_555 n
Li Ca N 134.60(4) -1_566 -1_555 n
Li Ca N 82.06(14) -1_566 -1_565 n
Li Ca N 134.60(4) -1_566 -1_665 n
Li Ca D 85.46(19) -1_566 1_545 n
Li Ca D 27.18(21) -1_566 1_555 n
Li Ca D 52.66(17) -1_566 2_555 n
Li Ca D 52.66(17) -1_566 2_665 n
Li Ca D 27.18(21) -1_566 3_455 n
Li Ca D 85.46(19) -1_566 3_555 n
Li Ca D 152.82(21) -1_566 -1_555 n
Li Ca N 97.95(14) -1_666 1_445 n
Li Ca N 45.40(4) -1_666 1_545 n
Li Ca N 45.41(4) -1_666 1_555 n
Li Ca N 134.59(4) -1_666 -1_555 n
Li Ca N 134.60(4) -1_666 -1_565 n
Li Ca N 82.05(14) -1_666 -1_665 n
Li Ca D 52.66(17) -1_666 1_545 n
Li Ca D 52.66(17) -1_666 1_555 n
Li Ca D 85.46(19) -1_666 2_555 n
Li Ca D 27.19(21) -1_666 2_665 n
Li Ca D 85.46(19) -1_666 3_455 n
Li Ca D 27.18(21) -1_666 3_555 n
Li Ca D 127.34(17) -1_666 -1_555 n
N Ca N 89.49(11) 1_445 1_545 n
N Ca N 89.49(11) 1_445 1_555 n
N Ca N 90.51(11) 1_445 -1_555 n
N Ca N 90.51(11) 1_445 -1_565 n
N Ca N 180.0 1_445 -1_665 n
N Ca D 70.97(24) 1_445 1_545 n
N Ca D 70.97(24) 1_445 1_555 n
N Ca D 18.56(19) 1_445 2_555 n
N Ca D 90.44(11) 1_445 2_665 n
N Ca D 18.55(19) 1_445 3_455 n
N Ca D 90.44(11) 1_445 3_555 n
N Ca D 109.03(24) 1_445 -1_555 n
N Ca N 89.49(11) 1_545 1_555 n
N Ca N 90.51(11) 1_545 -1_555 n
N Ca N 180.0 1_545 -1_565 n
N Ca N 90.51(11) 1_545 -1_665 n
N Ca D 18.55(19) 1_545 1_545 n
N Ca D 90.44(11) 1_545 1_555 n
N Ca D 70.97(24) 1_545 2_555 n
N Ca D 70.97(24) 1_545 2_665 n
N Ca D 90.44(11) 1_545 3_455 n
N Ca D 18.56(19) 1_545 3_555 n
N Ca D 89.56(11) 1_545 -1_555 n
N Ca N 180.0 1_555 -1_555 n
N Ca N 90.51(11) 1_555 -1_565 n
N Ca N 90.51(11) 1_555 -1_665 n
N Ca D 90.44(11) 1_555 1_545 n
N Ca D 18.55(19) 1_555 1_555 n
N Ca D 90.44(11) 1_555 2_555 n
N Ca D 18.56(19) 1_555 2_665 n
N Ca D 70.97(24) 1_555 3_455 n
N Ca D 70.97(24) 1_555 3_555 n
N Ca D 161.45(19) 1_555 -1_555 n
N Ca N 89.49(11) -1_555 -1_565 n
N Ca N 89.49(11) -1_555 -1_665 n
N Ca D 89.56(11) -1_555 1_545 n
N Ca D 161.45(19) -1_555 1_555 n
N Ca D 89.56(11) -1_555 2_555 n
N Ca D 161.44(19) -1_555 2_665 n
N Ca D 109.03(24) -1_555 3_455 n
N Ca D 109.03(24) -1_555 3_555 n
N Ca D 18.55(19) -1_555 -1_555 n
N Ca N 89.49(11) -1_565 -1_665 n
N Ca D 161.45(19) -1_565 1_545 n
N Ca D 89.56(11) -1_565 1_555 n
N Ca D 109.03(24) -1_565 2_555 n
N Ca D 109.03(24) -1_565 2_665 n
N Ca D 89.56(11) -1_565 3_455 n
N Ca D 161.44(19) -1_565 3_555 n
N Ca D 90.44(11) -1_565 -1_555 n
N Ca D 109.03(24) -1_665 1_545 n
N Ca D 109.03(24) -1_665 1_555 n
N Ca D 161.44(19) -1_665 2_555 n
N Ca D 89.56(11) -1_665 2_665 n
N Ca D 161.45(19) -1_665 3_455 n
N Ca D 89.56(11) -1_665 3_555 n
N Ca D 70.97(24) -1_665 -1_555 n
D Ca D 85.50(20) 1_545 1_555 n
D Ca D 52.4(4) 1_545 2_555 n
D Ca D 73.27(19) 1_545 2_665 n
D Ca D 73.27(19) 1_545 3_455 n
D Ca D 27.4(4) 1_545 3_555 n
D Ca D 94.50(20) 1_545 -1_555 n
D Ca D 73.27(19) 1_555 2_555 n
D Ca D 27.4(4) 1_555 2_665 n
D Ca D 52.4(4) 1_555 3_455 n
D Ca D 73.27(19) 1_555 3_555 n
D Ca D 180.0 1_555 -1_555 n
D Ca D 85.50(20) 2_555 2_665 n
D Ca D 27.4(4) 2_555 3_455 n
D Ca D 73.27(19) 2_555 3_555 n
D Ca D 106.73(19) 2_555 -1_555 n
D Ca D 73.27(19) 2_665 3_455 n
D Ca D 52.4(4) 2_665 3_555 n
D Ca D 152.6(4) 2_665 -1_555 n
D Ca D 85.50(20) 3_455 3_555 n
D Ca D 127.6(4) 3_455 -1_555 n
D Ca D 106.73(19) 3_555 -1_555 n
Ca Li Ca 73.30(21) 1_556 1_566 n
Ca Li Ca 73.30(21) 1_556 1_666 n
Ca Li Li 100.02(19) 1_556 -1_566 n
Ca Li Li 100.02(19) 1_556 -1_666 n
Ca Li Li 171.5(5) 1_556 -1_676 n
Ca Li N 136.43(14) 1_556 1_555 n
Ca Li N 56.17(20) 1_556 -1_566 n
Ca Li N 56.17(20) 1_556 -1_666 n
Ca Li N 115.1(4) 1_556 -1_676 n
Ca Li D 123.52(21) 1_556 1_555 n
Ca Li D 123.52(21) 1_556 2_665 n
Ca Li D 157.5(4) 1_556 3_565 n
Ca Li D 61.54(34) 1_556 -1_566 n
Ca Li D 61.54(34) 1_556 -2_556 n
Ca Li D 122.6(6) 1_556 -3_666 n
Ca Li Ca 73.30(21) 1_566 1_666 n
Ca Li Li 100.03(19) 1_566 -1_566 n
Ca Li Li 171.5(5) 1_566 -1_666 n
Ca Li Li 100.03(19) 1_566 -1_676 n
Ca Li N 136.43(14) 1_566 1_555 n
Ca Li N 56.18(20) 1_566 -1_566 n
Ca Li N 115.1(4) 1_566 -1_666 n
Ca Li N 56.18(20) 1_566 -1_676 n
Ca Li D 123.53(21) 1_566 1_555 n
Ca Li D 157.5(4) 1_566 2_665 n
Ca Li D 123.53(21) 1_566 3_565 n
Ca Li D 61.54(34) 1_566 -1_566 n
Ca Li D 122.6(6) 1_566 -2_556 n
Ca Li D 61.55(34) 1_566 -3_666 n
Ca Li Li 171.5(5) 1_666 -1_566 n
Ca Li Li 100.02(19) 1_666 -1_666 n
Ca Li Li 100.02(19) 1_666 -1_676 n
Ca Li N 136.43(14) 1_666 1_555 n
Ca Li N 115.1(4) 1_666 -1_566 n
Ca Li N 56.17(20) 1_666 -1_666 n
Ca Li N 56.17(20) 1_666 -1_676 n
Ca Li D 157.5(4) 1_666 1_555 n
Ca Li D 123.52(21) 1_666 2_665 n
Ca Li D 123.52(21) 1_666 3_565 n
Ca Li D 122.6(6) 1_666 -1_566 n
Ca Li D 61.54(34) 1_666 -2_556 n
Ca Li D 61.54(34) 1_666 -3_666 n
Li Li Li 86.1(5) -1_566 -1_666 n
Li Li Li 86.1(5) -1_566 -1_676 n
Li Li N 52.0(4) -1_566 1_555 n
Li Li N 56.48(12) -1_566 -1_566 n
Li Li N 124.67(19) -1_566 -1_666 n
Li Li N 124.70(19) -1_566 -1_676 n
Li Li D 31.0(4) -1_566 1_555 n
Li Li D 64.4(4) -1_566 2_665 n
Li Li D 64.4(4) -1_566 3_565 n
Li Li D 48.98(28) -1_566 -1_566 n
Li Li D 120.3(4) -1_566 -2_556 n
Li Li D 120.3(4) -1_566 -3_666 n
Li Li Li 86.1(5) -1_666 -1_676 n
Li Li N 52.0(4) -1_666 1_555 n
Li Li N 124.68(19) -1_666 -1_566 n
Li Li N 56.46(12) -1_666 -1_666 n
Li Li N 124.68(19) -1_666 -1_676 n
Li Li D 64.4(4) -1_666 1_555 n
Li Li D 31.0(4) -1_666 2_665 n
Li Li D 64.4(4) -1_666 3_565 n
Li Li D 120.3(4) -1_666 -1_566 n
Li Li D 48.96(28) -1_666 -2_556 n
Li Li D 120.3(4) -1_666 -3_666 n
Li Li N 52.0(4) -1_676 1_555 n
Li Li N 124.70(19) -1_676 -1_566 n
Li Li N 124.67(19) -1_676 -1_666 n
Li Li N 56.48(12) -1_676 -1_676 n
Li Li D 64.4(4) -1_676 1_555 n
Li Li D 64.4(4) -1_676 2_665 n
Li Li D 31.0(4) -1_676 3_565 n
Li Li D 120.3(4) -1_676 -1_566 n
Li Li D 120.3(4) -1_676 -2_556 n
Li Li D 48.98(28) -1_676 -3_666 n
N Li N 108.50(31) 1_555 -1_566 n
N Li N 108.50(31) 1_555 -1_666 n
N Li N 108.50(31) 1_555 -1_676 n
N Li D 21.06(29) 1_555 1_555 n
N Li D 21.07(29) 1_555 2_665 n
N Li D 21.06(29) 1_555 3_565 n
N Li D 101.0(5) 1_555 -1_566 n
N Li D 101.0(5) 1_555 -2_556 n
N Li D 101.0(5) 1_555 -3_666 n
N Li N 110.42(30) -1_566 -1_666 n
N Li N 110.44(30) -1_566 -1_676 n
N Li D 87.4(4) -1_566 1_555 n
N Li D 117.81(32) -1_566 2_665 n
N Li D 117.82(32) -1_566 3_565 n
N Li D 7.50(31) -1_566 -1_566 n
N Li D 113.88(32) -1_566 -2_556 n
N Li D 113.90(32) -1_566 -3_666 n
N Li N 110.42(30) -1_666 -1_676 n
N Li D 117.80(32) -1_666 1_555 n
N Li D 87.4(4) -1_666 2_665 n
N Li D 117.80(32) -1_666 3_565 n
N Li D 113.88(32) -1_666 -1_566 n
N Li D 7.50(31) -1_666 -2_556 n
N Li D 113.88(32) -1_666 -3_666 n
N Li D 117.82(32) -1_676 1_555 n
N Li D 117.81(32) -1_676 2_665 n
N Li D 87.4(4) -1_676 3_565 n
N Li D 113.90(32) -1_676 -1_566 n
N Li D 113.88(32) -1_676 -2_556 n
N Li D 7.50(31) -1_676 -3_666 n
D Li D 36.3(5) 1_555 2_665 n
D Li D 36.3(5) 1_555 3_565 n
D Li D 79.9(6) 1_555 -1_566 n
D Li D 110.8(5) 1_555 -2_556 n
D Li D 110.8(5) 1_555 -3_666 n
D Li D 36.3(5) 2_665 3_565 n
D Li D 110.8(5) 2_665 -1_566 n
D Li D 79.9(6) 2_665 -2_556 n
D Li D 110.8(5) 2_665 -3_666 n
D Li D 110.8(5) 3_565 -1_566 n
D Li D 110.8(5) 3_565 -2_556 n
D Li D 79.9(6) 3_565 -3_666 n
D Li D 116.44(32) -1_566 -2_556 n
D Li D 116.46(32) -1_566 -3_666 n
D Li D 116.44(32) -2_556 -3_666 n
Ca N Ca 89.49(11) 1_555 1_565 n
Ca N Ca 89.49(11) 1_555 1_665 n
Ca N Li 125.62(8) 1_555 1_555 n
Ca N Li 78.42(19) 1_555 -1_566 n
Ca N Li 78.42(19) 1_555 -1_666 n
Ca N Li 162.9(4) 1_555 -1_676 n
Ca N D 87.07(33) 1_555 1_555 n
Ca N D 87.07(33) 1_555 2_665 n
Ca N D 175.2(6) 1_555 3_565 n
Ca N Ca 89.49(11) 1_565 1_665 n
Ca N Li 125.63(8) 1_565 1_555 n
Ca N Li 78.44(19) 1_565 -1_566 n
Ca N Li 162.9(4) 1_565 -1_666 n
Ca N Li 78.44(19) 1_565 -1_676 n
Ca N D 87.09(33) 1_565 1_555 n
Ca N D 175.2(6) 1_565 2_665 n
Ca N D 87.09(33) 1_565 3_565 n
Ca N Li 125.62(8) 1_665 1_555 n
Ca N Li 162.9(4) 1_665 -1_566 n
Ca N Li 78.42(19) 1_665 -1_666 n
Ca N Li 78.42(19) 1_665 -1_676 n
Ca N D 175.2(6) 1_665 1_555 n
Ca N D 87.07(33) 1_665 2_665 n
Ca N D 87.07(33) 1_665 3_565 n
Li N Li 71.50(31) 1_555 -1_566 n
Li N Li 71.50(31) 1_555 -1_666 n
Li N Li 71.50(31) 1_555 -1_676 n
Li N D 59.2(5) 1_555 1_555 n
Li N D 59.2(5) 1_555 2_665 n
Li N D 59.2(5) 1_555 3_565 n
Li N Li 110.42(30) -1_566 -1_666 n
Li N Li 110.44(30) -1_566 -1_676 n
Li N D 12.3(5) -1_566 1_555 n
Li N D 104.2(4) -1_566 2_665 n
Li N D 104.2(4) -1_566 3_565 n
Li N Li 110.42(30) -1_666 -1_676 n
Li N D 104.2(4) -1_666 1_555 n
Li N D 12.3(5) -1_666 2_665 n
Li N D 104.2(4) -1_666 3_565 n
Li N D 104.2(4) -1_676 1_555 n
Li N D 104.2(4) -1_676 2_665 n
Li N D 12.3(5) -1_676 3_565 n
D N D 96.1(7) 1_555 2_665 n
D N D 96.2(7) 1_555 3_565 n
D N D 96.1(7) 2_665 3_565 n
Ca D Ca 85.50(20) 1_555 1_565 n
Ca D Li 135.96(13) 1_555 1_555 n
Ca D Li 91.3(4) 1_555 -1_566 n
Ca D N 74.37(34) 1_555 1_555 n
Ca D D 76.29(18) 1_555 2_665 n
Ca D D 116.22(21) 1_555 3_565 n
Ca D Li 135.95(13) 1_565 1_555 n
Ca D Li 91.3(4) 1_565 -1_566 n
Ca D N 74.35(34) 1_565 1_555 n
Ca D D 116.21(21) 1_565 2_665 n
Ca D D 76.29(18) 1_565 3_565 n
Li D Li 100.1(6) 1_555 -1_566 n
Li D N 99.7(6) 1_555 1_555 n
Li D D 71.87(25) 1_555 2_665 n
Li D D 71.87(25) 1_555 3_565 n
Li D N 160.2(8) -1_566 1_555 n
Li D D 148.22(16) -1_566 2_665 n
Li D D 148.23(16) -1_566 3_565 n
N D D 41.94(34) 1_555 2_665 n
N D D 41.92(34) 1_555 3_565 n
D D D 60.0 2_665 3_565 n

loop_
_geom_bond_atom_site_label_1
_geom_bond_atom_site_label_2
_geom_bond_distance
_geom_bond_site_symmetry_2
_geom_bond_publ_flag
Ca Ca 3.55894(9) 1_445 n
Ca Ca 3.55894(9) 1_455 n
Ca Ca 3.55894(9) 1_545 n
Ca Ca 3.55894(9) 1_565 n
Ca Ca 3.55894(9) 1_655 n
Ca Ca 3.55894(9) 1_665 n
Ca Li 2.981(8) 1_444 n
Ca Li 2.981(8) 1_544 n
Ca Li 2.981(8) 1_554 n
Ca Li 2.981(8) -1_556 n
Ca Li 2.981(8) -1_566 n
Ca Li 2.981(8) -1_666 n
Ca N 2.5279(25) 1_445 n
Ca N 2.5276(25) 1_545 n
Ca N 2.5279(25) 1_555 n
Ca N 2.5279(25) -1_555 n
Ca N 2.5276(25) -1_565 n
Ca N 2.5279(25) -1_665 n
Ca D 2.622(5) 1_545 n
Ca D 2.621(5) 1_555 n
Ca D 2.621(5) 2_555 n
Ca D 2.622(5) 2_665 n
Ca D 2.622(5) 3_455 n
Ca D 2.621(5) 3_555 n
Ca D 2.621(5) -1_555 n
Ca D 2.622(5) -1_565 n
Ca D 2.622(5) -2_445 n
Ca D 2.621(5) -2_555 n
Ca D 2.621(5) -3_555 n
Ca D 2.622(5) -3_655 n
Li Ca 2.981(8) 1_556 n
Li Ca 2.981(8) 1_566 n
Li Ca 2.981(8) 1_666 n
Li Li 2.606(13) -1_566 n
Li Li 2.607(13) -1_666 n
Li Li 2.606(13) -1_676 n
Li N 2.291(10) 1_555 n
Li N 2.167(4) -1_566 n
Li N 2.167(4) -1_666 n
Li N 2.167(4) -1_676 n
Li D 1.997(12) 1_555 n
Li D 1.997(12) 2_665 n
Li D 1.997(12) 3_565 n
Li D 1.362(10) -1_566 n
Li D 2.506(6) -1_666 n
Li D 2.506(6) -1_676 n
Li D 2.506(6) -2_456 n
Li D 1.362(10) -2_556 n
Li D 2.506(6) -2_566 n
Li D 2.506(6) -3_556 n
Li D 2.506(6) -3_656 n
Li D 1.362(10) -3_666 n
N Ca 2.5279(25) 1_555 n
N Ca 2.5276(25) 1_565 n
N Ca 2.5279(25) 1_665 n
N Li 2.291(10) 1_555 n
N Li 2.167(4) -1_566 n
N Li 2.167(4) -1_666 n
N Li 2.167(4) -1_676 n
N D 0.835(9) 1_555 n
N D 0.836(9) 2_665 n
N D 0.835(9) 3_565 n
D Ca 2.621(5) 1_555 n
D Ca 2.622(5) 1_565 n
D Li 1.997(12) 1_555 n
D Li 1.362(10) -1_566 n
D Li 2.506(6) -1_666 n
D Li 2.506(6) -1_676 n
D N 0.835(9) 1_555 n
D D 1.243(16) 2_665 n
D D 1.243(16) 3_565 n

loop_
_cod_changelog_entry_id
_cod_changelog_entry_author
_cod_changelog_entry_date
_cod_changelog_entry_text
1 'Vaitkus, Antanas' 2022-06-28T19:47:00+03:00
;
 Removed the '_chemical_name_systematic' data item that had an incorrect value.
;
